data_2001911
loop_
_publ_author_name
'Ferguson, G.'
'Gallagher, J. F.'
'McKervey, M. A.'

_publ_section_title
;
 Tetramethyl <i>tert</i>-butylcalix[4]arene tetraketone
;
_journal_issue 3
_journal_name_full 'Acta Crystallographica Section C'
_journal_page_first 602
_journal_page_last 604
_journal_paper_doi 10.1107/S0108270192010515
_journal_volume 49
_journal_year 1993
_chemical_formula_moiety 'C56 H72 O8 '
_chemical_formula_sum 'C56 H72 O8'
_chemical_formula_weight 873.17
_chemical_name_systematic
;
tetramethyl tert-butylcalix[4]arene tetraketone
;
_space_group_IT_number 152
_symmetry_cell_setting trigonal
_symmetry_space_group_name_Hall 'P 31 2"'
_symmetry_space_group_name_H-M 'P 31 2 1'
_cell_angle_alpha 90.0
_cell_angle_beta 90.0
_cell_angle_gamma 120.0
_cell_formula_units_Z 3
_cell_length_a 12.971(3)
_cell_length_b 12.971(3)
_cell_length_c 25.740(12)
_cell_measurement_reflns_used 25
_cell_measurement_temperature 293
_cell_measurement_theta_max 12.00
_cell_measurement_theta_min 5.00
_cell_volume 3750(2)
_computing_cell_refinement 'Enraf-Nonius CAD-4 software'
_computing_data_collection 'Enraf-Nonius CAD-4 software'
_computing_data_reduction
; NRCVAX DATRD2  (Gabe, Le Page,
Charland, Lee & White, 1989)
;
_computing_molecular_graphics NRCVAX
_computing_publication_material 'NRCVAX TABLES'
_computing_structure_refinement 'NRCVAX LSTSQ'
_computing_structure_solution 'NRCVAX SOLVER'
_diffrn_ambient_temperature 293
_diffrn_measurement_device 'Nonius CAD-4'
_diffrn_measurement_method \w/2\q
_diffrn_radiation_monochromator graphite
_diffrn_radiation_source 'xray tube'
_diffrn_radiation_type MoK\a
_diffrn_radiation_wavelength 0.70930
_diffrn_reflns_av_R_equivalents 0.016
_diffrn_reflns_limit_h_max 10
_diffrn_reflns_limit_h_min 0
_diffrn_reflns_limit_k_max 10
_diffrn_reflns_limit_k_min 0
_diffrn_reflns_limit_l_max 24
_diffrn_reflns_limit_l_min 0
_diffrn_reflns_number 1400
_diffrn_reflns_theta_max 19.91
_diffrn_reflns_theta_min 0.00
_diffrn_standards_decay_% 0.0
_diffrn_standards_interval_time 120
_diffrn_standards_number 3
_exptl_absorpt_coefficient_mu 0.07
_exptl_absorpt_correction_T_max 1.0000
_exptl_absorpt_correction_T_min 1.0000
_exptl_absorpt_correction_type none
_exptl_crystal_colour colourless
_exptl_crystal_density_diffrn 1.160
_exptl_crystal_description block
_exptl_crystal_F_000 1416
_exptl_crystal_size_max 0.20
_exptl_crystal_size_mid 0.20
_exptl_crystal_size_min 0.10
_refine_diff_density_max 0.29
_refine_diff_density_min -0.18
_refine_ls_goodness_of_fit_obs 1.59
_refine_ls_matrix_type full
_refine_ls_number_parameters 289
_refine_ls_number_reflns 974
_refine_ls_R_factor_all 0.080
_refine_ls_R_factor_obs 0.048
_refine_ls_shift/esd_max 0.001
_refine_ls_structure_factor_coef F
_refine_ls_weighting_details 'w = 1/[\s^2^(F)+0.0010F^2^]'
_refine_ls_weighting_scheme calc
_refine_ls_wR_factor_all 0.067
_refine_ls_wR_factor_obs 0.062
_reflns_number_observed 974
_reflns_number_total 1364
_reflns_observed_criterion Inet>2.5\s(Inet)
_cod_data_source_file mu1016.cif
_cod_data_source_block CALIX
_cod_depositor_comments
;
The following automatic conversions were performed:
'_symmetry_cell_setting' value 'Trigonal' changed to 'trigonal' according
to '/home/saulius/struct/CIF-dictionaries/cif_core.dic' dictionary named
'cif_core.dic' version 2.4.1 from 2010-06-29.

Automatic conversion script
Id: cif_fix_enum 1527 2010-12-29 10:47:43Z saulius 

The following automatic conversions were performed:

'_symmetry_cell_setting' value 'Trigonal' changed to 'trigonal'
according to /home/saulius/struct/CIF-dictionaries/cif_core.dic
dictionary named 'cif_core.dic' version 2.4.1 from 2010-06-29.

Automatic conversion script
Id: cif_fix_values 1715 2011-07-08 13:25:40Z adriana 

The following automatic conversions were performed:

'_refine_ls_weighting_scheme' value '1/[\s^2^(F)+0.0010F^2^]' was
changed to 'calc'. New tag '_refine_ls_weighting_details' was
created. The value of the new tag was set to 'w =
1/[\s^2^(F)+0.0010F^2^]'.

Automatic conversion script
Id: cif_fix_values 3143 2015-03-26 13:38:13Z robertas 
;
_cod_original_cell_volume 3750.3(19)
_cod_original_formula_sum 'C56 H72 O8 '
_cod_database_code 2001911

loop_
_symmetry_equiv_pos_as_xyz
x,y,z
-y,x-y,1/3+z
-x+y,-x,2/3+z
y,x,-z
x-y,-y,2/3-z
-x,-x+y,1/3-z

loop_
_atom_site_aniso_label
_atom_site_aniso_U_11
_atom_site_aniso_U_22
_atom_site_aniso_U_33
_atom_site_aniso_U_12
_atom_site_aniso_U_13
_atom_site_aniso_U_23
_atom_site_aniso_type_symbol
O1A 0.040(4) 0.043(4) 0.052(4) 0.027(7) -0.009(7) -0.008(7) O
O2A 0.104(7) 0.116(8) 0.109(6) 0.067(12) 0.072(11) -0.015(12) O
C1A 0.038(6) 0.034(6) 0.041(6) 0.022(10) -0.012(10) 0.010(10) C
C2A 0.040(6) 0.035(6) 0.045(5) 0.041(10) 0.012(10) 0.020(9) C
C3A 0.032(6) 0.046(6) 0.049(6) 0.042(10) -0.009(10) 0.024(11) C
C4A 0.046(7) 0.040(6) 0.044(6) 0.031(10) -0.017(10) 0.000(10) C
C5A 0.046(7) 0.058(7) 0.036(5) 0.052(12) -0.002(10) -0.007(10) C
C6A 0.038(6) 0.040(6) 0.040(5) 0.034(11) 0.015(10) 0.023(10) C
C7A 0.037(5) 0.039(5) 0.055(5) 0.046(9) 0.003(9) 0.014(10) C
C8A 0.036(6) 0.059(7) 0.050(6) 0.030(11) -0.030(10) -0.005(10) C
C9A 0.072(8) 0.059(7) 0.094(9) 0.018(13) -0.013(13) 0.003(13) C
C10A 0.075(9) 0.096(10) 0.152(11) 0.078(15) -0.144(17) -0.076(17) C
C11A 0.068(8) 0.170(12) 0.049(7) 0.067(17) -0.053(12) -0.056(15) C
C12A 0.045(7) 0.073(9) 0.115(9) 0.041(15) -0.020(14) -0.012(13) C
C13A 0.064(9) 0.082(10) 0.090(9) 0.069(16) -0.015(15) 0.031(16) C
C14A 0.052(7) 0.049(7) 0.172(12) 0.012(13) -0.024(15) 0.032(14) C
O1B 0.050(4) 0.027(4) 0.049(4) 0.033(7) -0.007(6) -0.016(6) O
O2B 0.079(6) 0.070(5) 0.103(6) 0.046(10) 0.028(10) -0.001(9) O
C1B 0.035(6) 0.020(5) 0.049(6) 0.015(10) 0.010(10) -0.006(10) C
C2B 0.036(6) 0.037(6) 0.051(6) 0.052(10) 0.012(10) 0.006(10) C
C3B 0.049(6) 0.049(6) 0.042(6) 0.056(12) 0.011(11) 0.010(10) C
C4B 0.039(6) 0.038(6) 0.045(6) 0.040(11) 0.015(11) 0.000(11) C
C5B 0.038(6) 0.050(6) 0.048(6) 0.045(12) -0.002(10) 0.005(11) C
C6B 0.036(6) 0.044(6) 0.041(6) 0.041(11) -0.002(10) 0.002(10) C
C7B 0.041(6) 0.045(6) 0.042(5) 0.041(9) 0.011(9) 0.005(10) C
C8B 0.045(6) 0.045(6) 0.066(7) 0.025(12) 0.001(10) 0.005(11) C
C9B 0.081(9) 0.094(10) 0.125(11) 0.015(15) -0.036(16) 0.085(17) C
C10B 0.042(7) 0.077(9) 0.190(13) 0.030(14) -0.015(15) 0.031(18) C
C11B 0.121(12) 0.062(9) 0.160(12) -0.004(17) 0.07(2) -0.077(17) C
C12B 0.048(7) 0.037(7) 0.094(7) 0.034(12) 0.023(12) 0.016(12) C
C13B 0.084(10) 0.065(9) 0.077(8) 0.085(17) -0.033(15) 0.001(14) C
C14B 0.106(10) 0.046(8) 0.147(10) 0.024(14) 0.036(18) -0.089(15) C

loop_
_atom_site_label
_atom_site_fract_x
_atom_site_fract_y
_atom_site_fract_z
_atom_site_U_iso_or_equiv
_atom_site_thermal_displace_type
_atom_site_calc_flag
_atom_site_refinement_flags
_atom_site_type_symbol
O1A 0.3516(5) 0.3111(5) 0.5670(2) 0.048(5) Uani ? . O
O2A 0.1486(8) 0.2170(8) 0.6298(3) 0.119(8) Uani ? . O
C1A 0.4474(8) 0.3636(8) 0.6008(3) 0.040(7) Uani ? . C
C2A 0.5379(8) 0.3388(7) 0.6006(3) 0.039(7) Uani ? . C
C3A 0.6334(7) 0.4004(8) 0.6334(3) 0.042(7) Uani ? . C
C4A 0.6441(8) 0.4898(8) 0.6657(3) 0.046(7) Uani ? . C
C5A 0.5520(8) 0.5168(8) 0.6642(3) 0.047(8) Uani ? . C
C6A 0.4529(7) 0.4546(8) 0.6324(3) 0.040(7) Uani ? . C
C7A 0.5462(7) 0.2613(7) 0.5580(3) 0.042(6) Uani ? . C
C8A 0.7542(7) 0.5658(8) 0.6984(3) 0.052(7) Uani ? . C
C9A 0.8194(10) 0.6917(9) 0.6761(4) 0.086(9) Uani ? . C
C10A 0.8385(11) 0.5171(11) 0.6976(5) 0.109(11) Uani ? . C
C11A 0.7241(10) 0.5721(12) 0.7541(4) 0.107(11) Uani ? . C
C12A 0.2676(10) 0.1877(10) 0.5703(5) 0.082(10) Uani ? . C
C13A 0.1585(11) 0.1516(11) 0.5970(5) 0.080(11) Uani ? . C
C14A 0.0544(10) 0.0353(9) 0.5849(5) 0.100(10) Uani ? . C
O1B 0.4159(5) 0.2024(5) 0.46228(19) 0.043(5) Uani ? . O
O2B 0.2195(7) -0.0167(6) 0.4742(3) 0.090(6) Uani ? . O
C1B 0.5272(8) 0.3052(7) 0.4629(3) 0.038(7) Uani ? . C
C2B 0.3787(8) 0.5660(8) 0.5798(3) 0.038(7) Uani ? . C
C3B 0.4807(8) 0.6793(8) 0.5773(3) 0.045(7) Uani ? . C
C4B 0.7493(7) 0.5088(7) 0.4667(3) 0.040(7) Uani ? . C
C5B 0.7048(8) 0.4342(8) 0.5083(3) 0.045(7) Uani ? . C
C6B 0.5947(8) 0.3338(8) 0.5082(3) 0.040(7) Uani ? . C
C7B 0.3589(7) 0.4908(7) 0.6285(3) 0.043(6) Uani ? . C
C8B 0.8736(8) 0.6228(8) 0.4687(4) 0.056(7) Uani ? . C
C9B 0.9036(11) 0.6988(11) 0.4206(5) 0.116(11) Uani ? . C
C10B 0.9678(9) 0.5875(10) 0.4745(5) 0.110(11) Uani ? . C
C11B 0.8806(12) 0.6974(11) 0.5141(6) 0.136(12) Uani ? . C
C12B 0.4135(8) 0.1056(9) 0.4386(4) 0.062(8) Uani ? . C
C13B 0.2979(11) -0.0073(10) 0.4441(4) 0.073(10) Uani ? . C
C14B 0.2828(11) -0.1102(9) 0.4132(5) 0.111(11) Uani ? . C
H3A 0.695 0.380 0.634 0.0522 Uiso ? . H
H5A 0.557 0.579 0.685 0.0566 Uiso ? . H
H7AA 0.598 0.234 0.569 0.0535 Uiso ? . H
H7AB 0.469 0.195 0.552 0.0535 Uiso ? . H
H9AC 0.888 0.740 0.696 0.0851 Uiso ? . H
H9AA 0.842 0.689 0.641 0.0851 Uiso ? . H
H9AB 0.768 0.724 0.677 0.0851 Uiso ? . H
H10AC 0.906 0.566 0.718 0.1176 Uiso ? . H
H10AA 0.799 0.438 0.711 0.1176 Uiso ? . H
H10AB 0.863 0.516 0.663 0.1176 Uiso ? . H
H11AC 0.795 0.620 0.773 0.1054 Uiso ? . H
H11AA 0.674 0.606 0.756 0.1054 Uiso ? . H
H11AB 0.684 0.494 0.768 0.1054 Uiso ? . H
H12AA 0.248 0.159 0.536 0.0875 Uiso ? . H
H12AB 0.306 0.151 0.587 0.0875 Uiso ? . H
H14AC 0.076 -0.004 0.559 0.1012 Uiso ? . H
H14AA 0.028 -0.012 0.615 0.1012 Uiso ? . H
H14AB -0.008 0.047 0.572 0.1012 Uiso ? . H
H3B 0.532 0.709 0.607 0.0566 Uiso ? . H
H5B 0.752 0.453 0.539 0.0556 Uiso ? . H
H7BA 0.282 0.421 0.627 0.0527 Uiso ? . H
H7BB 0.363 0.536 0.658 0.0527 Uiso ? . H
H9BC 0.980 0.767 0.424 0.1097 Uiso ? . H
H9BA 0.903 0.654 0.391 0.1097 Uiso ? . H
H9BB 0.846 0.723 0.416 0.1097 Uiso ? . H
H10BC 1.044 0.657 0.476 0.1134 Uiso ? . H
H10BA 0.954 0.543 0.506 0.1134 Uiso ? . H
H10BB 0.964 0.540 0.446 0.1134 Uiso ? . H
H11BC 0.957 0.767 0.515 0.1245 Uiso ? . H
H11BA 0.821 0.719 0.511 0.1245 Uiso ? . H
H11BB 0.868 0.653 0.545 0.1245 Uiso ? . H
H12BA 0.429 0.123 0.403 0.0697 Uiso ? . H
H12BB 0.474 0.094 0.454 0.0697 Uiso ? . H
H14BC 0.352 -0.087 0.392 0.1098 Uiso ? . H
H14BA 0.272 -0.172 0.436 0.1098 Uiso ? . H
H14BB 0.215 -0.137 0.391 0.1098 Uiso ? . H

loop_
_atom_type_symbol
_atom_type_description
_atom_type_scat_dispersion_real
_atom_type_scat_dispersion_imag
_atom_type_scat_source
C ? 0.002 0.002 'International Tables Vol. IV Table 2.2B'
H ? 0.000 0.000 'International Tables Vol. IV Table 2.2B'
O ? 0.008 0.006 'International Tables Vol. IV Table 2.2B'

loop_
_geom_angle_atom_site_label_1
_geom_angle_atom_site_label_2
_geom_angle_atom_site_label_3
_geom_angle_site_symmetry_1
_geom_angle_site_symmetry_2
_geom_angle_site_symmetry_3
_geom_angle
_geom_angle_publ_flag
C1A O1A C12A . . . 120.8(7) no
O1A C1A C2A . . . 123.3(8) no
O1A C1A C6A . . . 115.6(8) no
C2A C1A C6A . . . 120.8(8) no
C1A C2A C3A . . . 119.4(8) no
C1A C2A C7A . . . 120.7(8) no
C3A C2A C7A . . . 118.9(7) no
C2A C3A C4A . . . 122.8(8) no
C3A C4A C5A . . . 116.9(8) no
C3A C4A C8A . . . 123.2(8) no
C5A C4A C8A . . . 119.7(8) no
C4A C5A C6A . . . 121.8(8) no
C1A C6A C5A . . . 118.1(8) no
C1A C6A C7B . . . 120.7(8) no
C5A C6A C7B . . . 120.9(8) no
C2A C7A C6B . . . 109.9(6) no
C4A C8A C9A . . . 108.8(7) no
C4A C8A C10A . . . 111.3(8) no
C4A C8A C11A . . . 112.3(7) no
C9A C8A C10A . . . 108.2(8) no
C9A C8A C11A . . . 108.8(9) no
C10A C8A C11A . . . 107.4(8) no
O1A C12A C13A . . . 118.4(10) no
O2A C13A C12A . . . 121.7(11) no
O2A C13A C14A . . . 119.2(11) no
C12A C13A C14A . . . 119.1(11) no
C1B O1B C12B . . . 114.6(6) no
O1B C1B C2B . . . 119.9(8) no
O1B C1B C6B . . . 118.6(7) no
C2B C1B C6B . . . 121.4(8) no
C1B C2B C3B . . . 117.8(8) no
C1B C2B C7Ba . . 4_556 123.9(8) no
C3B C2B C7Ba . . 4_556 118.3(7) no
C2B C3B C4B . . . 121.7(8) no
C3B C4B C5B . . . 117.9(8) no
C3B C4B C8B . . . 120.7(8) no
C5B C4B C8B . . . 121.4(8) no
C4B C5B C6B . . . 122.9(7) no
C7A C6B C1B . . . 121.9(8) no
C7A C6B C5B . . . 119.8(7) no
C1B C6B C5B . . . 118.2(7) no
C6A C7B C2Ba . . 4_556 110.4(6) no
C4B C8B C9B . . . 113.7(8) no
C4B C8B C10B . . . 109.1(8) no
C4B C8B C11B . . . 110.0(8) no
C9B C8B C10B . . . 107.2(9) no
C9B C8B C11B . . . 108.0(10) no
C10B C8B C11B . . . 108.8(10) no
O1B C12B C13B . . . 113.9(8) no
O2B C13B C12B . . . 122.1(9) no
O2B C13B C14B . . . 121.1(11) no
C12B C13B C14B . . . 116.8(11) no

loop_
_geom_bond_atom_site_label_1
_geom_bond_atom_site_label_2
_geom_bond_site_symmetry_1
_geom_bond_site_symmetry_2
_geom_bond_distance
_geom_bond_publ_flag
O1A C1A . . 1.384(10) no
O1A C12A . . 1.418(13) no
O2A C13A . . 1.247(17) no
C1A C2A . . 1.364(13) no
C1A C6A . . 1.407(13) no
C2A C3A . . 1.377(13) no
C2A C7A . . 1.527(11) no
C3A C4A . . 1.377(14) no
C4A C5A . . 1.404(14) no
C4A C8A . . 1.521(12) no
C5A C6A . . 1.391(13) no
C6A C7B . . 1.512(11) no
C7A C6B . . 1.527(11) no
C8A C9A . . 1.528(14) no
C8A C10A . . 1.512(15) no
C8A C11A . . 1.498(13) no
C12A C13A . . 1.426(18) no
C13A C14A . . 1.470(16) no
O1B C1B . . 1.392(10) no
O1B C12B . . 1.382(12) no
O2B C13B . . 1.235(16) no
C1B C2B . . 1.375(12) no
C1B C6B . . 1.391(12) no
C2B C3B . . 1.404(13) no
C2B C7Ba . 4_556 1.529(11) no
C3B C4B . . 1.382(13) no
C4B C5B . . 1.364(13) no
C4B C8B . . 1.550(12) no
C5B C6B . . 1.370(13) no
C7B C2Ba . 4_556 1.529(11) no
C8B C9B . . 1.505(15) no
C8B C10B . . 1.512(16) no
C8B C11B . . 1.492(16) no
C12B C13B . . 1.489(15) no
C13B C14B . . 1.480(14) no
